data_1571425
loop_
_publ_author_name
'Li, Longlong'
'Yu, Kui'
'An, Hejun'
'Cai, Xinping'
'Song, Qiuling'

_publ_section_title
;
 Enantioselective copper-catalyzed B-H bond insertion reaction of
 &#x3b1;-diazo phosphonates to access chiral &#x3b1;-boryl phosphonates.
;
_journal_issue 19
_journal_name_full 'Chemical science'
_journal_page_first 7130
_journal_page_last 7135
_journal_paper_doi 10.1039/d4sc01271b
_journal_volume 15
_journal_year 2024
_chemical_absolute_configuration ad
_chemical_formula_moiety 'C22 H27 B O3 P2'
_chemical_formula_sum 'C22 H27 B O3 P2'
_chemical_formula_weight 412.18
_space_group_crystal_system monoclinic
_space_group_IT_number 4
_space_group_name_Hall 'P 2yb'
_space_group_name_H-M_alt 'P 1 21 1'
_atom_sites_solution_hydrogens mixed
_atom_sites_solution_primary iterative
_audit_creation_date 2023-12-06
_audit_creation_method
;
Olex2 1.3
(compiled 2020.11.12 svn.r5f609507 for OlexSys, GUI svn.r6226)
;
_audit_update_record
;
2023-12-07 deposited with the CCDC.	2024-04-09 downloaded from the CCDC.
;
_cell_angle_alpha 90
_cell_angle_beta 117.183(7)
_cell_angle_gamma 90
_cell_formula_units_Z 2
_cell_length_a 10.778(2)
_cell_length_b 9.8031(17)
_cell_length_c 11.594(3)
_cell_measurement_reflns_used 9583
_cell_measurement_temperature 296.15
_cell_measurement_theta_max 29.013
_cell_measurement_theta_min 2.879
_cell_volume 1089.7(4)
_computing_cell_refinement 'SAINT V8.38A (Bruker, 2018)'
_computing_data_reduction 'SAINT V8.38A (Bruker, 2018)'
_computing_molecular_graphics 'Olex2 1.3 (Dolomanov et al., 2009)'
_computing_publication_material 'Olex2 1.3 (Dolomanov et al., 2009)'
_computing_structure_refinement 'SHELXL 2018/3 (Sheldrick, 2015)'
_computing_structure_solution 'olex2.solve 1.3 (Bourhis et al., 2015)'
_diffrn_ambient_temperature 296.15
_diffrn_measured_fraction_theta_full 0.999
_diffrn_measured_fraction_theta_max 0.842
_diffrn_measurement_device_type 'BrukerD8 venture microsource'
_diffrn_measurement_method '\w and \f scans'
_diffrn_radiation_type MoK\a
_diffrn_radiation_wavelength 0.71073
_diffrn_reflns_av_R_equivalents 0.0487
_diffrn_reflns_av_unetI/netI 0.0560
_diffrn_reflns_Laue_measured_fraction_full 0.999
_diffrn_reflns_Laue_measured_fraction_max 0.842
_diffrn_reflns_limit_h_max 15
_diffrn_reflns_limit_h_min -13
_diffrn_reflns_limit_k_max 12
_diffrn_reflns_limit_k_min -14
_diffrn_reflns_limit_l_max 16
_diffrn_reflns_limit_l_min -15
_diffrn_reflns_number 20561
_diffrn_reflns_point_group_measured_fraction_full 0.995
_diffrn_reflns_point_group_measured_fraction_max 0.751
_diffrn_reflns_theta_full 25.242
_diffrn_reflns_theta_max 31.890
_diffrn_reflns_theta_min 1.975
_diffrn_source_current 1.4
_diffrn_source_power 0.07
_diffrn_source_voltage 50.0
_exptl_absorpt_coefficient_mu 0.219
_exptl_absorpt_correction_T_max 0.7463
_exptl_absorpt_correction_T_min 0.6499
_exptl_absorpt_correction_type multi-scan
_exptl_crystal_colour colourless
_exptl_crystal_colour_primary colourless
_exptl_crystal_density_diffrn 1.256
_exptl_crystal_description block
_exptl_crystal_F_000 436
_exptl_crystal_size_max 0.15
_exptl_crystal_size_mid 0.12
_exptl_crystal_size_min 0.014
_refine_diff_density_max 0.345
_refine_diff_density_min -0.406
_refine_diff_density_rms 0.078
_refine_ls_abs_structure_details
;
 Flack x determined using 1839 quotients [(I+)-(I-)]/[(I+)+(I-)]
 (Parsons, Flack and Wagner, Acta Cryst. B69 (2013) 249-259).
;
_refine_ls_abs_structure_Flack -0.01(3)
_refine_ls_extinction_method none
_refine_ls_goodness_of_fit_ref 1.072
_refine_ls_hydrogen_treatment mixed
_refine_ls_matrix_type full
_refine_ls_number_parameters 264
_refine_ls_number_reflns 5636
_refine_ls_number_restraints 1
_refine_ls_restrained_S_all 1.072
_refine_ls_R_factor_all 0.0572
_refine_ls_R_factor_gt 0.0358
_refine_ls_shift/su_max 0.000
_refine_ls_shift/su_mean 0.000
_refine_ls_structure_factor_coef Fsqd
_refine_ls_weighting_details 'w=1/[\s^2^(Fo^2^)+(0.0470P)^2^+0.2648P] where P=(Fo^2^+2Fc^2^)/3'
_refine_ls_weighting_scheme calc
_refine_ls_wR_factor_gt 0.0809
_refine_ls_wR_factor_ref 0.1020
_reflns_Friedel_coverage 0.697
_reflns_Friedel_fraction_full 0.991
_reflns_Friedel_fraction_max 0.650
_reflns_number_gt 4743
_reflns_number_total 5636
_reflns_threshold_expression 'I > 2\s(I)'
_cod_data_source_file d4sc01271b2.cif
_cod_data_source_block lll00011_0m
_cod_depositor_comments 'Adding full bibliography for 1571425.cif.'
_cod_original_cell_volume 1089.8(4)
_cod_database_code 1571425
_shelx_shelxl_version_number 2018/3
_shelx_space_group_comment
;
The symmetry employed for this shelxl refinement is uniquely defined
by the following loop, which should always be used as a source of
symmetry information in preference to the above space-group names.
They are only intended as comments.
;
_shelx_estimated_absorpt_t_max 0.997
_shelx_estimated_absorpt_t_min 0.968
_olex2_refinement_description
;
1. Fixed Uiso
 At 1.2 times of:
  All C(H) groups
 At 1.5 times of:
  All C(H,H,H) groups
2.a Ternary CH refined with riding coordinates:
 C00J(H00J)
2.b Aromatic/amide H refined with riding coordinates:
 C007(H007), C008(H008), C009(H009), C00C(H00C), C00D(H00D), C00E(H00E),
 C00F(H00F), C00G(H00G), C00H(H00H), C00K(H00K), C00L(H00L), C00N(H00P),
 C00O(H00Q), C00P(H00R), C00Q(H00S)
2.c Idealised Me refined as rotating group:
 C00I(H00A,H00B,H00I), C00M(H00M,H00N,H00O), C00S(H00V,H00W,H00X)
;
_olex2_submission_special_instructions 'No special instructions were received'

loop_
_space_group_symop_operation_xyz
'x, y, z'
'-x, y+1/2, -z'

loop_
_atom_site_label
_atom_site_type_symbol
_atom_site_fract_x
_atom_site_fract_y
_atom_site_fract_z
_atom_site_U_iso_or_equiv
_atom_site_adp_type
_atom_site_occupancy
_atom_site_site_symmetry_order
_atom_site_calc_flag
_atom_site_refinement_flags_posn
_atom_site_refinement_flags_adp
_atom_site_refinement_flags_occupancy
_atom_site_disorder_assembly
_atom_site_disorder_group
P001 P 0.55970(7) 0.65643(7) 0.74104(7) 0.02170(17) Uani 1 1 d . . . . .
P002 P 0.17636(7) 0.37864(8) 0.54150(6) 0.01817(16) Uani 1 1 d . . . . .
O003 O 0.6376(2) 0.6355(2) 0.6660(2) 0.0325(5) Uani 1 1 d . . . . .
O004 O 0.6554(2) 0.6611(3) 0.89401(19) 0.0343(5) Uani 1 1 d . . . . .
O005 O 0.4836(2) 0.8008(2) 0.7158(2) 0.0291(5) Uani 1 1 d . . . . .
C006 C 0.4954(3) 0.3946(3) 0.7840(2) 0.0214(6) Uani 1 1 d . . . . .
C007 C 0.4630(3) 0.3313(3) 0.8751(3) 0.0269(6) Uani 1 1 d . . . . .
H007 H 0.408903 0.377752 0.905873 0.032 Uiso 1 1 calc R U . . .
C008 C -0.0609(3) 0.2982(4) 0.7282(3) 0.0307(7) Uani 1 1 d . . . . .
H008 H -0.109077 0.224749 0.739132 0.037 Uiso 1 1 calc R U . . .
C009 C 0.0167(3) 0.2805(3) 0.6610(3) 0.0258(6) Uani 1 1 d . . . . .
H009 H 0.021163 0.195065 0.628239 0.031 Uiso 1 1 calc R U . . .
C00A C 0.0881(3) 0.3908(3) 0.6424(2) 0.0198(5) Uani 1 1 d . . . . .
C00B C 0.0389(3) 0.3955(3) 0.3742(2) 0.0199(5) Uani 1 1 d . . . . .
C00C C -0.1033(3) 0.3877(3) 0.3418(3) 0.0248(6) Uani 1 1 d . . . . .
H00C H -0.130609 0.375876 0.406556 0.030 Uiso 1 1 calc R U . . .
C00D C 0.5799(3) 0.3222(3) 0.7420(3) 0.0274(6) Uani 1 1 d . . . . .
H00D H 0.604778 0.362276 0.682867 0.033 Uiso 1 1 calc R U . . .
C00E C 0.0781(3) 0.4134(3) 0.2758(3) 0.0259(7) Uani 1 1 d . . . . .
H00E H 0.172101 0.418012 0.296168 0.031 Uiso 1 1 calc R U . . .
C00F C 0.0836(3) 0.5175(3) 0.6961(3) 0.0277(6) Uani 1 1 d . . . . .
H00F H 0.132143 0.591135 0.686113 0.033 Uiso 1 1 calc R U . . .
C00G C -0.1640(3) 0.4161(3) 0.1153(3) 0.0335(8) Uani 1 1 d . . . . .
H00G H -0.231239 0.422843 0.029234 0.040 Uiso 1 1 calc R U . . .
C00H C -0.0671(3) 0.4249(4) 0.7791(3) 0.0306(7) Uani 1 1 d . . . . .
H00H H -0.120461 0.436588 0.822722 0.037 Uiso 1 1 calc R U . . .
C00I C 0.2378(3) 0.2047(3) 0.5513(3) 0.0236(6) Uani 1 1 d . . . . .
H00A H 0.302441 0.183804 0.639447 0.035 Uiso 1 1 calc R U . . .
H00B H 0.283555 0.195029 0.497458 0.035 Uiso 1 1 calc R U . . .
H00I H 0.160088 0.143153 0.522050 0.035 Uiso 1 1 calc R U . . .
C00J C 0.4319(3) 0.5320(3) 0.7267(3) 0.0202(6) Uani 1 1 d . . . . .
H00J H 0.385345 0.566013 0.776466 0.024 Uiso 1 1 calc R U . . .
C00K C -0.0235(3) 0.4244(4) 0.1471(3) 0.0331(7) Uani 1 1 d . . . . .
H00K H 0.003079 0.437329 0.082017 0.040 Uiso 1 1 calc R U . . .
C00L C -0.2038(3) 0.3978(4) 0.2124(3) 0.0322(7) Uani 1 1 d . . . . .
H00L H -0.297937 0.392273 0.191212 0.039 Uiso 1 1 calc R U . . .
C00M C 0.4379(3) 0.8702(4) 0.5928(3) 0.0362(7) Uani 1 1 d . . . . .
H00M H 0.345827 0.839943 0.533699 0.054 Uiso 1 1 calc R U . . .
H00N H 0.500913 0.849752 0.557550 0.054 Uiso 1 1 calc R U . . .
H00O H 0.436814 0.966841 0.605635 0.054 Uiso 1 1 calc R U . . .
C00N C 0.0066(3) 0.5337(4) 0.7645(3) 0.0338(7) Uani 1 1 d . . . . .
H00P H 0.004708 0.617985 0.800541 0.041 Uiso 1 1 calc R U . . .
C00O C 0.5911(4) 0.1298(4) 0.8761(3) 0.0407(8) Uani 1 1 d . . . . .
H00Q H 0.621308 0.041724 0.905151 0.049 Uiso 1 1 calc R U . . .
C00P C 0.6267(3) 0.1919(4) 0.7877(3) 0.0372(8) Uani 1 1 d . . . . .
H00R H 0.682560 0.145658 0.758809 0.045 Uiso 1 1 calc R U . . .
C00Q C 0.5100(4) 0.2003(4) 0.9206(3) 0.0366(8) Uani 1 1 d . . . . .
H00S H 0.486909 0.160166 0.980895 0.044 Uiso 1 1 calc R U . . .
B00R B 0.3125(3) 0.5234(4) 0.5735(3) 0.0221(7) Uani 1 1 d . . . . .
C00S C 0.7810(4) 0.7419(4) 0.9482(4) 0.0434(9) Uani 1 1 d . . . . .
H00V H 0.758448 0.835086 0.921258 0.065 Uiso 1 1 calc R U . . .
H00W H 0.844602 0.707515 0.918202 0.065 Uiso 1 1 calc R U . . .
H00X H 0.823609 0.736904 1.041054 0.065 Uiso 1 1 calc R U . . .
H00T H 0.352(4) 0.495(4) 0.505(3) 0.041(10) Uiso 1 1 d . . . . .
H00U H 0.246(3) 0.619(3) 0.535(3) 0.023(8) Uiso 1 1 d . . . . .

loop_
_atom_site_aniso_label
_atom_site_aniso_U_11
_atom_site_aniso_U_22
_atom_site_aniso_U_33
_atom_site_aniso_U_23
_atom_site_aniso_U_13
_atom_site_aniso_U_12
P001 0.0179(3) 0.0247(4) 0.0215(3) 0.0018(3) 0.0082(3) -0.0020(3)
P002 0.0156(3) 0.0189(3) 0.0175(3) -0.0002(3) 0.0055(3) 0.0000(3)
O003 0.0281(11) 0.0361(14) 0.0419(12) 0.0023(11) 0.0233(10) -0.0019(10)
O004 0.0255(10) 0.0411(13) 0.0256(10) 0.0027(10) 0.0024(9) -0.0132(10)
O005 0.0320(11) 0.0266(12) 0.0293(10) 0.0010(9) 0.0145(9) -0.0007(9)
C006 0.0169(12) 0.0259(16) 0.0168(11) -0.0008(12) 0.0038(10) -0.0036(11)
C007 0.0272(15) 0.0308(16) 0.0230(13) 0.0002(12) 0.0117(12) -0.0024(12)
C008 0.0293(16) 0.0357(19) 0.0294(15) 0.0025(14) 0.0153(13) -0.0051(14)
C009 0.0279(15) 0.0235(16) 0.0265(14) -0.0029(12) 0.0128(13) -0.0029(12)
C00A 0.0177(12) 0.0216(14) 0.0157(11) 0.0007(11) 0.0039(10) 0.0009(11)
C00B 0.0180(12) 0.0166(14) 0.0209(12) -0.0003(11) 0.0053(10) 0.0005(11)
C00C 0.0193(13) 0.0253(15) 0.0252(13) 0.0031(13) 0.0061(11) 0.0016(12)
C00D 0.0226(14) 0.0308(17) 0.0298(15) 0.0012(13) 0.0127(13) -0.0027(12)
C00E 0.0207(14) 0.0319(18) 0.0205(13) 0.0010(12) 0.0055(11) 0.0016(11)
C00F 0.0290(15) 0.0237(16) 0.0333(15) -0.0023(13) 0.0167(13) 0.0017(12)
C00G 0.0286(16) 0.0353(19) 0.0208(14) 0.0029(12) -0.0023(12) 0.0034(13)
C00H 0.0249(15) 0.043(2) 0.0252(15) 0.0033(14) 0.0124(13) 0.0072(13)
C00I 0.0226(14) 0.0202(15) 0.0261(14) 0.0002(11) 0.0094(12) 0.0025(11)
C00J 0.0138(12) 0.0255(15) 0.0201(13) -0.0004(11) 0.0067(11) 0.0000(11)
C00K 0.0360(17) 0.0349(18) 0.0258(15) 0.0048(13) 0.0119(14) 0.0049(14)
C00L 0.0172(13) 0.0340(19) 0.0345(16) 0.0023(14) 0.0024(12) 0.0004(13)
C00M 0.0363(16) 0.0308(18) 0.0387(16) 0.0107(16) 0.0147(14) 0.0029(15)
C00N 0.0385(18) 0.0293(18) 0.0382(17) -0.0037(14) 0.0217(15) 0.0068(14)
C00O 0.0401(18) 0.033(2) 0.0445(18) 0.0117(16) 0.0152(16) 0.0077(15)
C00P 0.0310(17) 0.036(2) 0.0455(19) 0.0020(15) 0.0181(15) 0.0064(14)
C00Q 0.0415(19) 0.040(2) 0.0249(15) 0.0097(14) 0.0120(15) -0.0016(15)
B00R 0.0212(15) 0.0236(17) 0.0210(15) 0.0013(13) 0.0092(13) -0.0036(13)
C00S 0.0287(17) 0.041(2) 0.042(2) -0.0034(16) 0.0006(16) -0.0116(16)

loop_
_atom_type_symbol
_atom_type_description
_atom_type_scat_dispersion_real
_atom_type_scat_dispersion_imag
_atom_type_scat_source
C C 0.0033 0.0016 'International Tables Vol C Tables 4.2.6.8 and 6.1.1.4'
H H 0.0000 0.0000 'International Tables Vol C Tables 4.2.6.8 and 6.1.1.4'
B B 0.0013 0.0007 'International Tables Vol C Tables 4.2.6.8 and 6.1.1.4'
O O 0.0106 0.0060 'International Tables Vol C Tables 4.2.6.8 and 6.1.1.4'
P P 0.1023 0.0942 'International Tables Vol C Tables 4.2.6.8 and 6.1.1.4'

loop_
_geom_angle_atom_site_label_1
_geom_angle_atom_site_label_2
_geom_angle_atom_site_label_3
_geom_angle
_geom_angle_site_symmetry_1
_geom_angle_site_symmetry_3
_geom_angle_publ_flag
O003 P001 O004 114.04(13) . . ?
O003 P001 O005 113.55(13) . . ?
O003 P001 C00J 118.18(14) . . ?
O004 P001 O005 101.28(13) . . ?
O004 P001 C00J 101.67(13) . . ?
O005 P001 C00J 106.15(13) . . ?
C00A P002 C00B 105.50(12) . . ?
C00A P002 B00R 113.53(14) . . ?
C00B P002 B00R 108.05(13) . . ?
C00I P002 C00A 107.77(14) . . ?
C00I P002 C00B 104.26(13) . . ?
C00I P002 B00R 116.75(15) . . ?
C00S O004 P001 120.1(2) . . ?
C00M O005 P001 120.8(2) . . ?
C007 C006 C00D 117.5(3) . . ?
C007 C006 C00J 120.3(3) . . ?
C00D C006 C00J 122.0(3) . . ?
C006 C007 H007 119.3 . . ?
C00Q C007 C006 121.4(3) . . ?
C00Q C007 H007 119.3 . . ?
C009 C008 H008 119.7 . . ?
C00H C008 H008 119.7 . . ?
C00H C008 C009 120.5(3) . . ?
C008 C009 H009 119.9 . . ?
C008 C009 C00A 120.2(3) . . ?
C00A C009 H009 119.9 . . ?
C009 C00A P002 122.3(2) . . ?
C00F C00A P002 118.6(2) . . ?
C00F C00A C009 118.9(3) . . ?
C00C C00B P002 122.3(2) . . ?
C00E C00B P002 118.4(2) . . ?
C00E C00B C00C 119.3(2) . . ?
C00B C00C H00C 120.0 . . ?
C00L C00C C00B 120.0(3) . . ?
C00L C00C H00C 120.0 . . ?
C006 C00D H00D 119.6 . . ?
C00P C00D C006 120.9(3) . . ?
C00P C00D H00D 119.6 . . ?
C00B C00E H00E 120.0 . . ?
C00K C00E C00B 120.0(3) . . ?
C00K C00E H00E 120.0 . . ?
C00A C00F H00F 119.8 . . ?
C00N C00F C00A 120.3(3) . . ?
C00N C00F H00F 119.8 . . ?
C00K C00G H00G 120.1 . . ?
C00K C00G C00L 119.8(3) . . ?
C00L C00G H00G 120.1 . . ?
C008 C00H H00H 120.2 . . ?
C00N C00H C008 119.6(3) . . ?
C00N C00H H00H 120.2 . . ?
P002 C00I H00A 109.5 . . ?
P002 C00I H00B 109.5 . . ?
P002 C00I H00I 109.5 . . ?
H00A C00I H00B 109.5 . . ?
H00A C00I H00I 109.5 . . ?
H00B C00I H00I 109.5 . . ?
P001 C00J H00J 107.1 . . ?
C006 C00J P001 112.94(18) . . ?
C006 C00J H00J 107.1 . . ?
C006 C00J B00R 113.5(2) . . ?
B00R C00J P001 108.86(18) . . ?
B00R C00J H00J 107.1 . . ?
C00E C00K H00K 119.7 . . ?
C00G C00K C00E 120.5(3) . . ?
C00G C00K H00K 119.7 . . ?
C00C C00L H00L 119.8 . . ?
C00G C00L C00C 120.4(3) . . ?
C00G C00L H00L 119.8 . . ?
O005 C00M H00M 109.5 . . ?
O005 C00M H00N 109.5 . . ?
O005 C00M H00O 109.5 . . ?
H00M C00M H00N 109.5 . . ?
H00M C00M H00O 109.5 . . ?
H00N C00M H00O 109.5 . . ?
C00F C00N H00P 119.8 . . ?
C00H C00N C00F 120.3(3) . . ?
C00H C00N H00P 119.8 . . ?
C00P C00O H00Q 120.3 . . ?
C00Q C00O H00Q 120.3 . . ?
C00Q C00O C00P 119.3(3) . . ?
C00D C00P C00O 120.7(3) . . ?
C00D C00P H00R 119.6 . . ?
C00O C00P H00R 119.6 . . ?
C007 C00Q H00S 120.0 . . ?
C00O C00Q C007 120.1(3) . . ?
C00O C00Q H00S 120.0 . . ?
P002 B00R H00T 100(2) . . ?
P002 B00R H00U 103.9(16) . . ?
C00J B00R P002 112.98(19) . . ?
C00J B00R H00T 115.1(19) . . ?
C00J B00R H00U 114.7(16) . . ?
H00T B00R H00U 108(3) . . ?
O004 C00S H00V 109.5 . . ?
O004 C00S H00W 109.5 . . ?
O004 C00S H00X 109.5 . . ?
H00V C00S H00W 109.5 . . ?
H00V C00S H00X 109.5 . . ?
H00W C00S H00X 109.5 . . ?

loop_
_geom_bond_atom_site_label_1
_geom_bond_atom_site_label_2
_geom_bond_distance
_geom_bond_site_symmetry_2
_geom_bond_publ_flag
P001 O003 1.473(2) . ?
P001 O004 1.594(2) . ?
P001 O005 1.595(2) . ?
P001 C00J 1.789(3) . ?
P002 C00A 1.818(3) . ?
P002 C00B 1.833(3) . ?
P002 C00I 1.814(3) . ?
P002 B00R 1.951(3) . ?
O004 C00S 1.441(4) . ?
O005 C00M 1.448(4) . ?
C006 C007 1.400(4) . ?
C006 C00D 1.405(4) . ?
C006 C00J 1.519(4) . ?
C007 H007 0.9300 . ?
C007 C00Q 1.393(5) . ?
C008 H008 0.9300 . ?
C008 C009 1.390(4) . ?
C008 C00H 1.390(5) . ?
C009 H009 0.9300 . ?
C009 C00A 1.400(4) . ?
C00A C00F 1.400(4) . ?
C00B C00C 1.403(4) . ?
C00B C00E 1.398(4) . ?
C00C H00C 0.9300 . ?
C00C C00L 1.396(4) . ?
C00D H00D 0.9300 . ?
C00D C00P 1.386(5) . ?
C00E H00E 0.9300 . ?
C00E C00K 1.395(4) . ?
C00F H00F 0.9300 . ?
C00F C00N 1.394(4) . ?
C00G H00G 0.9300 . ?
C00G C00K 1.388(5) . ?
C00G C00L 1.388(5) . ?
C00H H00H 0.9300 . ?
C00H C00N 1.386(5) . ?
C00I H00A 0.9600 . ?
C00I H00B 0.9600 . ?
C00I H00I 0.9600 . ?
C00J H00J 0.9800 . ?
C00J B00R 1.653(4) . ?
C00K H00K 0.9300 . ?
C00L H00L 0.9300 . ?
C00M H00M 0.9600 . ?
C00M H00N 0.9600 . ?
C00M H00O 0.9600 . ?
C00N H00P 0.9300 . ?
C00O H00Q 0.9300 . ?
C00O C00P 1.389(5) . ?
C00O C00Q 1.385(5) . ?
C00P H00R 0.9300 . ?
C00Q H00S 0.9300 . ?
B00R H00T 1.10(4) . ?
B00R H00U 1.14(3) . ?
C00S H00V 0.9600 . ?
C00S H00W 0.9600 . ?
C00S H00X 0.9600 . ?

loop_
_geom_torsion_atom_site_label_1
_geom_torsion_atom_site_label_2
_geom_torsion_atom_site_label_3
_geom_torsion_atom_site_label_4
_geom_torsion
_geom_torsion_site_symmetry_1
_geom_torsion_site_symmetry_2
_geom_torsion_site_symmetry_3
_geom_torsion_site_symmetry_4
_geom_torsion_publ_flag
P001 C00J B00R P002 174.42(16) . . . . ?
P002 C00A C00F C00N 174.4(2) . . . . ?
P002 C00B C00C C00L -178.4(3) . . . . ?
P002 C00B C00E C00K 179.0(3) . . . . ?
O003 P001 O004 C00S 46.3(3) . . . . ?
O003 P001 O005 C00M 28.5(3) . . . . ?
O003 P001 C00J C006 67.3(2) . . . . ?
O003 P001 C00J B00R -59.7(2) . . . . ?
O004 P001 O005 C00M 151.2(2) . . . . ?
O004 P001 C00J C006 -58.4(2) . . . . ?
O004 P001 C00J B00R 174.64(19) . . . . ?
O005 P001 O004 C00S -76.1(3) . . . . ?
O005 P001 C00J C006 -163.90(19) . . . . ?
O005 P001 C00J B00R 69.1(2) . . . . ?
C006 C007 C00Q C00O 0.2(5) . . . . ?
C006 C00D C00P C00O 0.0(5) . . . . ?
C006 C00J B00R P002 47.7(3) . . . . ?
C007 C006 C00D C00P 1.3(4) . . . . ?
C007 C006 C00J P001 127.3(2) . . . . ?
C007 C006 C00J B00R -108.2(3) . . . . ?
C008 C009 C00A P002 -173.5(2) . . . . ?
C008 C009 C00A C00F 2.0(4) . . . . ?
C008 C00H C00N C00F 1.8(5) . . . . ?
C009 C008 C00H C00N -1.1(5) . . . . ?
C009 C00A C00F C00N -1.4(4) . . . . ?
C00A P002 C00B C00C -12.3(3) . . . . ?
C00A P002 C00B C00E 169.2(2) . . . . ?
C00A C00F C00N C00H -0.5(5) . . . . ?
C00B P002 C00A C009 79.7(2) . . . . ?
C00B P002 C00A C00F -95.9(2) . . . . ?
C00B C00C C00L C00G -0.3(5) . . . . ?
C00B C00E C00K C00G -0.7(5) . . . . ?
C00C C00B C00E C00K 0.5(5) . . . . ?
C00D C006 C007 C00Q -1.4(4) . . . . ?
C00D C006 C00J P001 -57.2(3) . . . . ?
C00D C006 C00J B00R 67.4(3) . . . . ?
C00E C00B C00C C00L 0.0(5) . . . . ?
C00H C008 C009 C00A -0.8(4) . . . . ?
C00I P002 C00A C009 -31.3(3) . . . . ?
C00I P002 C00A C00F 153.1(2) . . . . ?
C00I P002 C00B C00C 101.1(3) . . . . ?
C00I P002 C00B C00E -77.4(3) . . . . ?
C00J P001 O004 C00S 174.6(3) . . . . ?
C00J P001 O005 C00M -103.0(2) . . . . ?
C00J C006 C007 C00Q 174.3(3) . . . . ?
C00J C006 C00D C00P -174.4(3) . . . . ?
C00K C00G C00L C00C 0.0(5) . . . . ?
C00L C00G C00K C00E 0.5(5) . . . . ?
C00P C00O C00Q C007 1.1(5) . . . . ?
C00Q C00O C00P C00D -1.2(5) . . . . ?
B00R P002 C00A C009 -162.2(2) . . . . ?
B00R P002 C00A C00F 22.2(3) . . . . ?
B00R P002 C00B C00C -134.1(3) . . . . ?
B00R P002 C00B C00E 47.5(3) . . . . ?
